data_7021423
loop_
_publ_author_name
'Ma, Erin S. F.'
'Mudalige, Dona C.'
'Patrick, Brian O.'
'James, Brian R.'

_publ_section_title
;
 Comparative properties of coordinated H2 and H2S at a ruthenium(ii)
 centre.
;
_journal_issue 21
_journal_name_full 'Dalton transactions (Cambridge, England : 2003)'
_journal_page_first 7614
_journal_page_last 7621
_journal_paper_doi 10.1039/c3dt50314c
_journal_volume 42
_journal_year 2013
_chemical_absolute_configuration ad
_chemical_formula_moiety 'C38 H37 Cl2 N P2 Ru'
_chemical_formula_sum 'C38 H37 Cl2 N P2 Ru'
_chemical_formula_weight 741.60
_chemical_name_common 97229z
_chemical_name_systematic
;
?
;
_space_group_IT_number 4
_symmetry_cell_setting monoclinic
_symmetry_space_group_name_Hall 'P 2yb'
_symmetry_space_group_name_H-M 'P 1 21 1'
_atom_sites_solution_hydrogens geom
_atom_sites_solution_primary direct
_atom_sites_solution_secondary difmap
_audit_creation_method SHELXL-97
_cell_angle_alpha 90.00
_cell_angle_beta 105.709(15)
_cell_angle_gamma 90.00
_cell_formula_units_Z 2
_cell_length_a 8.8084(15)
_cell_length_b 17.251(3)
_cell_length_c 11.590(3)
_cell_measurement_temperature 173(2)
_cell_volume 1695.4(6)
_computing_structure_refinement 'SHELXL-97 (Sheldrick, 2008)'
_computing_structure_solution 'SHELXS-97 (Sheldrick, 2008)'
_diffrn_ambient_temperature 173(2)
_diffrn_measured_fraction_theta_full 0.995
_diffrn_measured_fraction_theta_max 0.995
_diffrn_radiation_monochromator graphite
_diffrn_radiation_source 'normal-focus sealed tube'
_diffrn_radiation_type MoK\a
_diffrn_radiation_wavelength 0.71073
_diffrn_reflns_av_R_equivalents 0.0168
_diffrn_reflns_av_sigmaI/netI 0.0287
_diffrn_reflns_limit_h_max 10
_diffrn_reflns_limit_h_min -10
_diffrn_reflns_limit_k_max 20
_diffrn_reflns_limit_k_min -19
_diffrn_reflns_limit_l_max 13
_diffrn_reflns_limit_l_min 0
_diffrn_reflns_number 8555
_diffrn_reflns_theta_full 25.01
_diffrn_reflns_theta_max 25.01
_diffrn_reflns_theta_min 1.83
_exptl_absorpt_coefficient_mu 0.743
_exptl_absorpt_correction_T_max 0.93
_exptl_absorpt_correction_T_min 0.75
_exptl_absorpt_correction_type multi-scan
_exptl_absorpt_process_details 'SADABS (Sheldrick, 1996)'
_exptl_crystal_colour Yellow
_exptl_crystal_density_diffrn 1.453
_exptl_crystal_density_method 'not measured'
_exptl_crystal_description Block
_exptl_crystal_F_000 760
_exptl_crystal_size_max 0.30
_exptl_crystal_size_mid 0.16
_exptl_crystal_size_min 0.07
_refine_diff_density_max 0.379
_refine_diff_density_min -0.319
_refine_diff_density_rms 0.044
_refine_ls_abs_structure_details 'Flack H D (1983), Acta Cryst. A39, 876-881'
_refine_ls_abs_structure_Flack 0.013(19)
_refine_ls_extinction_method none
_refine_ls_goodness_of_fit_ref 1.022
_refine_ls_hydrogen_treatment mixed
_refine_ls_matrix_type full
_refine_ls_number_parameters 403
_refine_ls_number_reflns 4935
_refine_ls_number_restraints 1
_refine_ls_restrained_S_all 1.022
_refine_ls_R_factor_all 0.0216
_refine_ls_R_factor_gt 0.0208
_refine_ls_shift/su_max 0.001
_refine_ls_shift/su_mean 0.000
_refine_ls_structure_factor_coef Fsqd
_refine_ls_weighting_details 'calc w=1/[\s^2^(Fo^2^)+(0.0342P)^2^+0.1392P] where P=(Fo^2^+2Fc^2^)/3'
_refine_ls_weighting_scheme calc
_refine_ls_wR_factor_gt 0.0530
_refine_ls_wR_factor_ref 0.0534
_reflns_number_gt 4816
_reflns_number_total 4935
_reflns_threshold_expression >2sigma(I)
_cod_data_source_file c3dt50314c.txt
_cod_data_source_block 97229z
_cod_depositor_comments
;
The following automatic conversions were performed:

'_symmetry_cell_setting' value 'Monoclinic' changed to 'monoclinic'
according to /home/saulius/struct/CIF-dictionaries/cif_core.dic
dictionary named 'cif_core.dic' version 2.4.2 from 2011-04-26.

Automatic conversion script
Id: cif_fix_values 1891 2012-01-12 08:04:46Z andrius 
;
_cod_original_sg_symbol_H-M P2(1)
_cod_database_code 7021423

loop_
_symmetry_equiv_pos_as_xyz
'x, y, z'
'-x, y+1/2, -z'

loop_
_atom_site_label
_atom_site_type_symbol
_atom_site_fract_x
_atom_site_fract_y
_atom_site_fract_z
_atom_site_U_iso_or_equiv
_atom_site_adp_type
_atom_site_occupancy
_atom_site_symmetry_multiplicity
_atom_site_calc_flag
_atom_site_refinement_flags
Ru1 Ru 0.70778(2) 0.675319(10) 0.210332(15) 0.01708(6) Uani 1 1 d .
H1 H 0.619(3) 0.7090(13) 0.303(2) 0.080(7) Uiso 2.00 1 d P
Cl1 Cl 0.69359(8) 0.54630(4) 0.29605(6) 0.02750(15) Uani 1 1 d .
Cl2 Cl 0.81648(8) 0.61638(4) 0.06187(6) 0.02569(15) Uani 1 1 d .
P1 P 0.69389(8) 0.79003(4) 0.10885(6) 0.01833(14) Uani 1 1 d .
C1 C 0.8476(3) 0.83684(16) 0.0520(2) 0.0231(6) Uani 1 1 d .
C2 C 0.9286(4) 0.79379(18) -0.0141(3) 0.0312(7) Uani 1 1 d .
H2A H 0.9098 0.7397 -0.0244 0.037 Uiso 1 1 calc R
C3 C 1.0366(4) 0.8291(2) -0.0653(3) 0.0390(8) Uani 1 1 d .
H3A H 1.0913 0.7991 -0.1099 0.047 Uiso 1 1 calc R
C4 C 1.0645(4) 0.90856(19) -0.0512(3) 0.0333(7) Uani 1 1 d .
H4A H 1.1379 0.9330 -0.0861 0.040 Uiso 1 1 calc R
C5 C 0.9843(4) 0.95123(19) 0.0142(3) 0.0352(7) Uani 1 1 d .
H5A H 1.0031 1.0053 0.0244 0.042 Uiso 1 1 calc R
C6 C 0.8771(4) 0.91624(17) 0.0649(3) 0.0289(6) Uani 1 1 d .
H6A H 0.8227 0.9466 0.1092 0.035 Uiso 1 1 calc R
C7 C 0.6170(3) 0.87246(15) 0.1753(2) 0.0210(5) Uani 1 1 d .
C8 C 0.7017(4) 0.89746(18) 0.2886(3) 0.0307(7) Uani 1 1 d .
H8A H 0.7927 0.8695 0.3309 0.037 Uiso 1 1 calc R
C9 C 0.6557(4) 0.96219(19) 0.3406(3) 0.0338(7) Uani 1 1 d .
H9A H 0.7159 0.9790 0.4174 0.041 Uiso 1 1 calc R
C10 C 0.5221(4) 1.00233(18) 0.2808(3) 0.0325(7) Uani 1 1 d .
H10A H 0.4900 1.0468 0.3165 0.039 Uiso 1 1 calc R
C11 C 0.4350(4) 0.97773(18) 0.1687(3) 0.0315(7) Uani 1 1 d .
H11A H 0.3425 1.0051 0.1279 0.038 Uiso 1 1 calc R
C12 C 0.4820(3) 0.91361(17) 0.1159(3) 0.0260(6) Uani 1 1 d .
H12A H 0.4220 0.8974 0.0387 0.031 Uiso 1 1 calc R
C13 C 0.5446(3) 0.77028(16) -0.0316(2) 0.0226(6) Uani 1 1 d .
C14 C 0.5254(3) 0.81696(19) -0.1332(2) 0.0295(6) Uani 1 1 d .
H14A H 0.5891 0.8618 -0.1298 0.035 Uiso 1 1 calc R
C15 C 0.4129(4) 0.7978(2) -0.2398(3) 0.0378(8) Uani 1 1 d .
H15A H 0.3976 0.8302 -0.3083 0.045 Uiso 1 1 calc R
C16 C 0.3245(4) 0.7315(2) -0.2442(3) 0.0389(8) Uani 1 1 d .
H16A H 0.2500 0.7175 -0.3171 0.047 Uiso 1 1 calc R
C17 C 0.3422(3) 0.6849(2) -0.1441(2) 0.0327(7) Uani 1 1 d .
H17A H 0.2804 0.6393 -0.1490 0.039 Uiso 1 1 calc R
C18 C 0.4504(3) 0.70460(16) -0.0363(2) 0.0241(6) Uani 1 1 d .
N1 N 0.4641(2) 0.66091(13) 0.07459(19) 0.0229(5) Uani 1 1 d .
C19 C 0.3392(3) 0.6918(2) 0.1287(3) 0.0328(7) Uani 1 1 d .
H19A H 0.2352 0.6851 0.0717 0.049 Uiso 1 1 calc R
H19B H 0.3582 0.7470 0.1470 0.049 Uiso 1 1 calc R
H19C H 0.3427 0.6633 0.2026 0.049 Uiso 1 1 calc R
C20 C 0.4274(4) 0.57703(18) 0.0507(3) 0.0382(8) Uani 1 1 d .
H20A H 0.3174 0.5713 0.0037 0.057 Uiso 1 1 calc R
H20B H 0.4437 0.5494 0.1270 0.057 Uiso 1 1 calc R
H20C H 0.4971 0.5554 0.0058 0.057 Uiso 1 1 calc R
P2 P 0.93808(7) 0.68237(5) 0.36363(5) 0.01845(14) Uani 1 1 d .
C21 C 1.0439(3) 0.77461(16) 0.3892(2) 0.0234(6) Uani 1 1 d .
C22 C 1.0600(4) 0.82142(17) 0.4899(3) 0.0316(7) Uani 1 1 d .
H22A H 1.0131 0.8062 0.5512 0.038 Uiso 1 1 calc R
C23 C 1.1452(4) 0.89085(19) 0.5011(3) 0.0427(8) Uani 1 1 d .
H23A H 1.1534 0.9231 0.5689 0.051 Uiso 1 1 calc R
C24 C 1.2169(4) 0.9125(2) 0.4149(4) 0.0477(9) Uani 1 1 d .
H24A H 1.2764 0.9591 0.4241 0.057 Uiso 1 1 calc R
C25 C 1.2026(4) 0.8664(2) 0.3140(4) 0.0424(9) Uani 1 1 d .
H25A H 1.2524 0.8814 0.2543 0.051 Uiso 1 1 calc R
C26 C 1.1156(4) 0.79865(19) 0.3008(3) 0.0306(7) Uani 1 1 d .
H26A H 1.1041 0.7679 0.2310 0.037 Uiso 1 1 calc R
C27 C 0.9008(3) 0.66356(17) 0.5106(2) 0.0250(6) Uani 1 1 d .
C28 C 0.7943(4) 0.7098(2) 0.5494(3) 0.0364(7) Uani 1 1 d .
H28A H 0.7401 0.7504 0.4996 0.044 Uiso 1 1 calc R
C29 C 0.7669(4) 0.6966(2) 0.6612(3) 0.0469(10) Uani 1 1 d .
H29A H 0.6953 0.7289 0.6874 0.056 Uiso 1 1 calc R
C30 C 0.8436(5) 0.6369(2) 0.7340(3) 0.0462(9) Uani 1 1 d .
H30A H 0.8249 0.6281 0.8099 0.055 Uiso 1 1 calc R
C31 C 0.9465(5) 0.5908(2) 0.6954(3) 0.0432(9) Uani 1 1 d .
H31A H 0.9985 0.5495 0.7446 0.052 Uiso 1 1 calc R
C32 C 0.9759(4) 0.60385(18) 0.5846(3) 0.0318(7) Uani 1 1 d .
H32A H 1.0482 0.5715 0.5595 0.038 Uiso 1 1 calc R
C33 C 1.1022(3) 0.61598(17) 0.3634(2) 0.0222(5) Uani 1 1 d .
C34 C 1.0762(4) 0.54500(18) 0.3052(3) 0.0273(7) Uani 1 1 d .
H34A H 0.9722 0.5305 0.2624 0.033 Uiso 1 1 calc R
C35 C 1.2009(4) 0.49499(19) 0.3090(3) 0.0328(7) Uani 1 1 d .
H35A H 1.1812 0.4461 0.2700 0.039 Uiso 1 1 calc R
C36 C 1.3541(3) 0.51572(19) 0.3692(3) 0.0307(7) Uani 1 1 d .
H36A H 1.4392 0.4815 0.3709 0.037 Uiso 1 1 calc R
C37 C 1.3819(3) 0.58643(18) 0.4266(3) 0.0288(6) Uani 1 1 d .
H37A H 1.4867 0.6010 0.4671 0.035 Uiso 1 1 calc R
C38 C 1.2585(3) 0.63637(17) 0.4257(2) 0.0248(6) Uani 1 1 d .
H38A H 1.2788 0.6844 0.4671 0.030 Uiso 1 1 calc R

loop_
_atom_site_aniso_label
_atom_site_aniso_U_11
_atom_site_aniso_U_22
_atom_site_aniso_U_33
_atom_site_aniso_U_23
_atom_site_aniso_U_13
_atom_site_aniso_U_12
Ru1 0.01756(9) 0.01610(10) 0.01709(9) -0.00005(9) 0.00384(6) 0.00132(10)
Cl1 0.0252(3) 0.0222(3) 0.0347(4) 0.0087(3) 0.0076(3) 0.0001(3)
Cl2 0.0318(3) 0.0227(3) 0.0244(3) -0.0029(3) 0.0107(3) 0.0043(3)
P1 0.0198(3) 0.0165(3) 0.0176(3) 0.0002(3) 0.0032(2) 0.0012(3)
C1 0.0216(13) 0.0250(15) 0.0205(13) 0.0043(11) 0.0022(10) 0.0010(12)
C2 0.0341(16) 0.0254(15) 0.0384(16) 0.0031(13) 0.0170(13) 0.0000(13)
C3 0.0381(18) 0.041(2) 0.0436(19) 0.0065(15) 0.0210(15) 0.0085(16)
C4 0.0222(15) 0.0383(19) 0.0380(18) 0.0144(14) 0.0057(13) -0.0023(14)
C5 0.0349(17) 0.0280(16) 0.0411(18) 0.0063(14) 0.0075(14) -0.0095(15)
C6 0.0309(16) 0.0238(15) 0.0317(16) 0.0016(12) 0.0077(12) -0.0004(13)
C7 0.0233(14) 0.0170(13) 0.0230(13) 0.0010(10) 0.0066(11) 0.0009(11)
C8 0.0304(16) 0.0325(17) 0.0263(15) -0.0026(12) 0.0028(12) 0.0106(13)
C9 0.0372(17) 0.0330(17) 0.0300(16) -0.0097(13) 0.0067(13) 0.0004(14)
C10 0.0379(17) 0.0231(16) 0.0410(18) -0.0057(12) 0.0180(14) 0.0032(13)
C11 0.0313(16) 0.0265(16) 0.0373(17) 0.0032(13) 0.0102(13) 0.0097(13)
C12 0.0265(14) 0.0249(15) 0.0250(14) 0.0019(11) 0.0044(11) 0.0020(12)
C13 0.0213(13) 0.0281(15) 0.0170(13) -0.0022(11) 0.0029(10) 0.0026(11)
C14 0.0284(15) 0.0351(17) 0.0241(15) 0.0032(12) 0.0056(12) 0.0000(13)
C15 0.0372(17) 0.052(2) 0.0201(14) 0.0075(14) 0.0008(12) 0.0033(16)
C16 0.0342(16) 0.056(2) 0.0199(14) -0.0042(15) -0.0036(12) 0.0005(16)
C17 0.0296(13) 0.0360(18) 0.0294(14) -0.0100(15) 0.0028(11) -0.0033(15)
C18 0.0227(13) 0.0262(14) 0.0227(14) -0.0028(11) 0.0049(10) 0.0041(11)
N1 0.0208(10) 0.0229(15) 0.0229(11) -0.0006(9) 0.0021(8) -0.0001(9)
C19 0.0188(12) 0.048(2) 0.0307(14) 0.0039(13) 0.0054(10) 0.0017(13)
C20 0.0366(17) 0.0254(17) 0.0428(19) 0.0000(13) -0.0062(14) -0.0062(14)
P2 0.0192(3) 0.0191(4) 0.0163(3) -0.0008(3) 0.0036(2) 0.0015(3)
C21 0.0224(13) 0.0200(14) 0.0248(14) 0.0007(11) 0.0012(11) 0.0035(11)
C22 0.0330(16) 0.0279(16) 0.0273(15) -0.0039(12) -0.0031(12) 0.0030(13)
C23 0.046(2) 0.0264(17) 0.0435(19) -0.0109(14) -0.0090(15) 0.0015(15)
C24 0.0380(19) 0.0274(18) 0.063(2) 0.0082(16) -0.0107(17) -0.0066(15)
C25 0.035(2) 0.037(2) 0.051(2) 0.0148(17) 0.0030(17) -0.0114(17)
C26 0.0255(16) 0.0314(17) 0.0316(16) 0.0047(13) 0.0023(12) 0.0007(14)
C27 0.0247(12) 0.0301(18) 0.0196(12) -0.0014(11) 0.0052(10) -0.0042(12)
C28 0.0352(16) 0.0506(19) 0.0244(15) -0.0054(13) 0.0095(12) 0.0048(15)
C29 0.0437(18) 0.066(3) 0.0366(17) -0.0178(16) 0.0215(14) -0.0115(18)
C30 0.062(2) 0.057(2) 0.0236(16) -0.0043(15) 0.0182(16) -0.0249(19)
C31 0.059(2) 0.042(2) 0.0255(16) 0.0047(14) 0.0078(15) -0.0171(17)
C32 0.0374(17) 0.0324(17) 0.0244(15) 0.0029(12) 0.0063(13) -0.0040(14)
C33 0.0218(13) 0.0246(14) 0.0203(13) 0.0036(11) 0.0060(10) 0.0041(12)
C34 0.0224(15) 0.0285(16) 0.0291(15) 0.0007(12) 0.0036(11) 0.0057(13)
C35 0.0362(19) 0.0302(18) 0.0323(17) -0.0012(13) 0.0097(15) 0.0061(15)
C36 0.0243(15) 0.0350(17) 0.0345(16) 0.0094(13) 0.0107(12) 0.0108(13)
C37 0.0185(14) 0.0381(18) 0.0281(15) 0.0117(13) 0.0034(11) 0.0024(13)
C38 0.0239(13) 0.0289(15) 0.0205(13) 0.0036(11) 0.0041(10) 0.0001(12)

loop_
_atom_type_symbol
_atom_type_description
_atom_type_scat_dispersion_real
_atom_type_scat_dispersion_imag
_atom_type_scat_source
C C 0.0033 0.0016 'International Tables Vol C Tables 4.2.6.8 and 6.1.1.4'
H H 0.0000 0.0000 'International Tables Vol C Tables 4.2.6.8 and 6.1.1.4'
N N 0.0061 0.0033 'International Tables Vol C Tables 4.2.6.8 and 6.1.1.4'
P P 0.1023 0.0942 'International Tables Vol C Tables 4.2.6.8 and 6.1.1.4'
Cl Cl 0.1484 0.1585 'International Tables Vol C Tables 4.2.6.8 and 6.1.1.4'
Ru Ru -1.2594 0.8363 'International Tables Vol C Tables 4.2.6.8 and 6.1.1.4'

loop_
_geom_angle_atom_site_label_1
_geom_angle_atom_site_label_2
_geom_angle_atom_site_label_3
_geom_angle
P1 Ru1 N1 80.34(6)
P1 Ru1 P2 105.27(3)
N1 Ru1 P2 172.78(6)
P1 Ru1 Cl2 88.52(3)
N1 Ru1 Cl2 86.78(6)
P2 Ru1 Cl2 97.79(3)
P1 Ru1 Cl1 172.22(2)
N1 Ru1 Cl1 92.20(6)
P2 Ru1 Cl1 82.34(3)
Cl2 Ru1 Cl1 88.86(3)
P1 Ru1 H1 93.5(8)
N1 Ru1 H1 87.8(8)
P2 Ru1 H1 87.3(8)
Cl2 Ru1 H1 173.8(8)
Cl1 Ru1 H1 88.3(8)
C13 P1 C7 105.10(13)
C13 P1 C1 100.61(12)
C7 P1 C1 101.60(13)
C13 P1 Ru1 102.84(9)
C7 P1 Ru1 115.43(9)
C1 P1 Ru1 128.31(9)
C2 C1 C6 118.2(3)
C2 C1 P1 119.8(2)
C6 C1 P1 121.7(2)
C3 C2 C1 120.8(3)
C3 C2 H2A 119.6
C1 C2 H2A 119.6
C2 C3 C4 120.0(3)
C2 C3 H3A 120.0
C4 C3 H3A 120.0
C5 C4 C3 119.2(3)
C5 C4 H4A 120.4
C3 C4 H4A 120.4
C6 C5 C4 120.8(3)
C6 C5 H5A 119.6
C4 C5 H5A 119.6
C5 C6 C1 120.9(3)
C5 C6 H6A 119.5
C1 C6 H6A 119.5
C8 C7 C12 118.4(3)
C8 C7 P1 118.2(2)
C12 C7 P1 123.4(2)
C9 C8 C7 121.1(3)
C9 C8 H8A 119.4
C7 C8 H8A 119.4
C10 C9 C8 119.8(3)
C10 C9 H9A 120.1
C8 C9 H9A 120.1
C9 C10 C11 119.9(3)
C9 C10 H10A 120.1
C11 C10 H10A 120.1
C12 C11 C10 120.4(3)
C12 C11 H11A 119.8
C10 C11 H11A 119.8
C11 C12 C7 120.4(3)
C11 C12 H12A 119.8
C7 C12 H12A 119.8
C18 C13 C14 120.0(2)
C18 C13 P1 117.6(2)
C14 C13 P1 122.5(2)
C15 C14 C13 120.2(3)
C15 C14 H14A 119.9
C13 C14 H14A 119.9
C16 C15 C14 119.2(3)
C16 C15 H15A 120.4
C14 C15 H15A 120.4
C15 C16 C17 121.1(3)
C15 C16 H16A 119.4
C17 C16 H16A 119.4
C16 C17 C18 120.3(3)
C16 C17 H17A 119.9
C18 C17 H17A 119.9
C17 C18 C13 119.2(3)
C17 C18 N1 122.3(3)
C13 C18 N1 118.4(2)
C18 N1 C20 111.9(2)
C18 N1 C19 106.7(2)
C20 N1 C19 105.9(2)
C18 N1 Ru1 112.51(16)
C20 N1 Ru1 110.23(17)
C19 N1 Ru1 109.19(16)
N1 C19 H19A 109.5
N1 C19 H19B 109.5
H19A C19 H19B 109.5
N1 C19 H19C 109.5
H19A C19 H19C 109.5
H19B C19 H19C 109.5
N1 C20 H20A 109.5
N1 C20 H20B 109.5
H20A C20 H20B 109.5
N1 C20 H20C 109.5
H20A C20 H20C 109.5
H20B C20 H20C 109.5
C21 P2 C33 100.10(14)
C21 P2 C27 102.31(13)
C33 P2 C27 103.10(12)
C21 P2 Ru1 118.29(9)
C33 P2 Ru1 119.45(9)
C27 P2 Ru1 111.20(8)
C22 C21 C26 118.4(3)
C22 C21 P2 124.9(2)
C26 C21 P2 116.7(2)
C21 C22 C23 120.2(3)
C21 C22 H22A 119.9
C23 C22 H22A 119.9
C24 C23 C22 120.5(3)
C24 C23 H23A 119.8
C22 C23 H23A 119.8
C23 C24 C25 120.1(3)
C23 C24 H24A 119.9
C25 C24 H24A 119.9
C26 C25 C24 119.8(3)
C26 C25 H25A 120.1
C24 C25 H25A 120.1
C25 C26 C21 121.0(3)
C25 C26 H26A 119.5
C21 C26 H26A 119.5
C32 C27 C28 118.3(3)
C32 C27 P2 121.7(2)
C28 C27 P2 120.0(2)
C27 C28 C29 120.4(3)
C27 C28 H28A 119.8
C29 C28 H28A 119.8
C30 C29 C28 120.4(3)
C30 C29 H29A 119.8
C28 C29 H29A 119.8
C31 C30 C29 119.4(3)
C31 C30 H30A 120.3
C29 C30 H30A 120.3
C30 C31 C32 120.7(3)
C30 C31 H31A 119.6
C32 C31 H31A 119.6
C27 C32 C31 120.8(3)
C27 C32 H32A 119.6
C31 C32 H32A 119.6
C34 C33 C38 118.5(3)
C34 C33 P2 121.5(2)
C38 C33 P2 120.0(2)
C33 C34 C35 120.6(3)
C33 C34 H34A 119.7
C35 C34 H34A 119.7
C36 C35 C34 120.6(3)
C36 C35 H35A 119.7
C34 C35 H35A 119.7
C37 C36 C35 119.4(3)
C37 C36 H36A 120.3
C35 C36 H36A 120.3
C36 C37 C38 120.7(3)
C36 C37 H37A 119.7
C38 C37 H37A 119.7
C37 C38 C33 120.2(3)
C37 C38 H38A 119.9
C33 C38 H38A 119.9

loop_
_geom_bond_atom_site_label_1
_geom_bond_atom_site_label_2
_geom_bond_distance
Ru1 P1 2.2884(8)
Ru1 N1 2.306(2)
Ru1 P2 2.3098(8)
Ru1 Cl2 2.4090(8)
Ru1 Cl1 2.4543(8)
Ru1 H1 1.60(2)
P1 C13 1.827(3)
P1 C7 1.832(3)
P1 C1 1.844(3)
C1 C2 1.395(4)
C1 C6 1.395(4)
C2 C3 1.391(4)
C2 H2A 0.9500
C3 C4 1.394(5)
C3 H3A 0.9500
C4 C5 1.381(5)
C4 H4A 0.9500
C5 C6 1.378(4)
C5 H5A 0.9500
C6 H6A 0.9500
C7 C8 1.392(4)
C7 C12 1.396(4)
C8 C9 1.381(4)
C8 H8A 0.9500
C9 C10 1.379(4)
C9 H9A 0.9500
C10 C11 1.384(5)
C10 H10A 0.9500
C11 C12 1.381(4)
C11 H11A 0.9500
C12 H12A 0.9500
C13 C18 1.397(4)
C13 C14 1.399(4)
C14 C15 1.398(4)
C14 H14A 0.9500
C15 C16 1.377(5)
C15 H15A 0.9500
C16 C17 1.386(5)
C16 H16A 0.9500
C17 C18 1.393(4)
C17 H17A 0.9500
C18 N1 1.466(4)
N1 C20 1.492(4)
N1 C19 1.503(4)
C19 H19A 0.9800
C19 H19B 0.9800
C19 H19C 0.9800
C20 H20A 0.9800
C20 H20B 0.9800
C20 H20C 0.9800
P2 C21 1.827(3)
P2 C33 1.845(3)
P2 C27 1.848(3)
C21 C22 1.394(4)
C21 C26 1.404(4)
C22 C23 1.401(5)
C22 H22A 0.9500
C23 C24 1.369(6)
C23 H23A 0.9500
C24 C25 1.392(6)
C24 H24A 0.9500
C25 C26 1.383(5)
C25 H25A 0.9500
C26 H26A 0.9500
C27 C32 1.388(4)
C27 C28 1.395(4)
C28 C29 1.400(4)
C28 H28A 0.9500
C29 C30 1.386(6)
C29 H29A 0.9500
C30 C31 1.369(5)
C30 H30A 0.9500
C31 C32 1.396(4)
C31 H31A 0.9500
C32 H32A 0.9500
C33 C34 1.387(4)
C33 C38 1.415(4)
C34 C35 1.388(4)
C34 H34A 0.9500
C35 C36 1.388(5)
C35 H35A 0.9500
C36 C37 1.379(4)
C36 H36A 0.9500
C37 C38 1.385(4)
C37 H37A 0.9500
C38 H38A 0.9500

loop_
_geom_torsion_atom_site_label_1
_geom_torsion_atom_site_label_2
_geom_torsion_atom_site_label_3
_geom_torsion_atom_site_label_4
_geom_torsion
N1 Ru1 P1 C13 -19.95(11)
P2 Ru1 P1 C13 164.71(9)
Cl2 Ru1 P1 C13 67.04(9)
Cl1 Ru1 P1 C13 -3.3(2)
N1 Ru1 P1 C7 93.90(12)
P2 Ru1 P1 C7 -81.44(10)
Cl2 Ru1 P1 C7 -179.11(10)
Cl1 Ru1 P1 C7 110.6(2)
N1 Ru1 P1 C1 -134.83(13)
P2 Ru1 P1 C1 49.83(12)
Cl2 Ru1 P1 C1 -47.84(12)
Cl1 Ru1 P1 C1 -118.2(2)
C13 P1 C1 C2 -67.3(2)
C7 P1 C1 C2 -175.3(2)
Ru1 P1 C1 C2 48.6(3)
C13 P1 C1 C6 107.4(2)
C7 P1 C1 C6 -0.6(3)
Ru1 P1 C1 C6 -136.7(2)
C6 C1 C2 C3 0.3(5)
P1 C1 C2 C3 175.2(2)
C1 C2 C3 C4 -0.2(5)
C2 C3 C4 C5 0.2(5)
C3 C4 C5 C6 -0.2(5)
C4 C5 C6 C1 0.3(5)
C2 C1 C6 C5 -0.4(4)
P1 C1 C6 C5 -175.2(2)
C13 P1 C7 C8 175.6(2)
C1 P1 C7 C8 -79.9(2)
Ru1 P1 C7 C8 63.1(2)
C13 P1 C7 C12 -7.5(3)
C1 P1 C7 C12 97.0(2)
Ru1 P1 C7 C12 -120.0(2)
C12 C7 C8 C9 -1.2(4)
P1 C7 C8 C9 175.9(2)
C7 C8 C9 C10 1.2(5)
C8 C9 C10 C11 -0.2(5)
C9 C10 C11 C12 -0.6(5)
C10 C11 C12 C7 0.5(4)
C8 C7 C12 C11 0.4(4)
P1 C7 C12 C11 -176.6(2)
C7 P1 C13 C18 -106.4(2)
C1 P1 C13 C18 148.4(2)
Ru1 P1 C13 C18 14.8(2)
C7 P1 C13 C14 75.3(3)
C1 P1 C13 C14 -29.9(3)
Ru1 P1 C13 C14 -163.5(2)
C18 C13 C14 C15 -0.4(4)
P1 C13 C14 C15 177.9(2)
C13 C14 C15 C16 -1.7(5)
C14 C15 C16 C17 1.8(5)
C15 C16 C17 C18 0.2(5)
C16 C17 C18 C13 -2.3(4)
C16 C17 C18 N1 174.7(3)
C14 C13 C18 C17 2.4(4)
P1 C13 C18 C17 -175.9(2)
C14 C13 C18 N1 -174.7(2)
P1 C13 C18 N1 6.9(3)
C17 C18 N1 C20 32.1(4)
C13 C18 N1 C20 -150.9(3)
C17 C18 N1 C19 -83.4(3)
C13 C18 N1 C19 93.7(3)
C17 C18 N1 Ru1 156.9(2)
C13 C18 N1 Ru1 -26.1(3)
P1 Ru1 N1 C18 27.07(16)
P2 Ru1 N1 C18 168.5(4)
Cl2 Ru1 N1 C18 -61.97(16)
Cl1 Ru1 N1 C18 -150.71(16)
P1 Ru1 N1 C20 152.8(2)
P2 Ru1 N1 C20 -65.7(6)
Cl2 Ru1 N1 C20 63.74(19)
Cl1 Ru1 N1 C20 -24.99(19)
P1 Ru1 N1 C19 -91.23(18)
P2 Ru1 N1 C19 50.2(6)
Cl2 Ru1 N1 C19 179.73(18)
Cl1 Ru1 N1 C19 91.00(17)
P1 Ru1 P2 C21 8.34(11)
N1 Ru1 P2 C21 -132.1(5)
Cl2 Ru1 P2 C21 98.93(11)
Cl1 Ru1 P2 C21 -173.29(11)
P1 Ru1 P2 C33 -113.85(11)
N1 Ru1 P2 C33 105.7(5)
Cl2 Ru1 P2 C33 -23.26(11)
Cl1 Ru1 P2 C33 64.52(11)
P1 Ru1 P2 C27 126.28(11)
N1 Ru1 P2 C27 -14.2(5)
Cl2 Ru1 P2 C27 -143.14(11)
Cl1 Ru1 P2 C27 -55.35(11)
C33 P2 C21 C22 -116.3(3)
C27 P2 C21 C22 -10.4(3)
Ru1 P2 C21 C22 112.2(2)
C33 P2 C21 C26 62.7(2)
C27 P2 C21 C26 168.6(2)
Ru1 P2 C21 C26 -68.8(2)
C26 C21 C22 C23 0.4(4)
P2 C21 C22 C23 179.4(2)
C21 C22 C23 C24 -1.7(5)
C22 C23 C24 C25 1.4(5)
C23 C24 C25 C26 0.1(5)
C24 C25 C26 C21 -1.4(5)
C22 C21 C26 C25 1.2(4)
P2 C21 C26 C25 -177.9(3)
C21 P2 C27 C32 -110.9(2)
C33 P2 C27 C32 -7.3(3)
Ru1 P2 C27 C32 121.8(2)
C21 P2 C27 C28 69.4(3)
C33 P2 C27 C28 173.0(2)
Ru1 P2 C27 C28 -57.9(3)
C32 C27 C28 C29 1.2(4)
P2 C27 C28 C29 -179.1(2)
C27 C28 C29 C30 -0.9(5)
C28 C29 C30 C31 0.0(5)
C29 C30 C31 C32 0.6(5)
C28 C27 C32 C31 -0.5(4)
P2 C27 C32 C31 179.8(2)
C30 C31 C32 C27 -0.4(5)
C21 P2 C33 C34 -155.9(2)
C27 P2 C33 C34 98.8(2)
Ru1 P2 C33 C34 -25.0(3)
C21 P2 C33 C38 25.5(2)
C27 P2 C33 C38 -79.8(2)
Ru1 P2 C33 C38 156.26(18)
C38 C33 C34 C35 0.5(4)
P2 C33 C34 C35 -178.2(2)
C33 C34 C35 C36 -1.2(5)
C34 C35 C36 C37 0.6(5)
C35 C36 C37 C38 0.7(4)
C36 C37 C38 C33 -1.4(4)
C34 C33 C38 C37 0.8(4)
P2 C33 C38 C37 179.5(2)
